data_7031866
loop_
_publ_author_name
'Rivers, Joseph H.'
'Jones, Richard A.'

_publ_section_title
;
 Synthesis and structures of mononuclear 3,4-bis(trifluoromethyl)pyrrolyl
 complexes of Rh(i) and Ni(ii).
;
_journal_issue 43
_journal_name_full 'Dalton transactions (Cambridge, England : 2003)'
_journal_page_first 16275
_journal_page_last 16282
_journal_paper_doi 10.1039/c4dt01742k
_journal_volume 43
_journal_year 2014
_chemical_formula_moiety '3 C3 H9 P, C6 H2 N F6, Rh'
_chemical_formula_sum 'C15 H29 F6 N P3 Rh'
_chemical_formula_weight 533.21
_chemical_melting_point 122.0(10)
_chemical_name_systematic
;
 ?
;
_space_group_crystal_system orthorhombic
_space_group_IT_number 62
_space_group_name_Hall '-P 2ac 2n'
_space_group_name_H-M_alt 'P n m a'
_symmetry_space_group_name_Hall '-P 2ac 2n'
_symmetry_space_group_name_H-M 'P n m a'
_atom_sites_solution_hydrogens geom
_audit_creation_method SHELXL-2013
_cell_angle_alpha 90
_cell_angle_beta 90
_cell_angle_gamma 90
_cell_formula_units_Z 4
_cell_length_a 15.096(2)
_cell_length_b 11.8371(19)
_cell_length_c 13.136(2)
_cell_measurement_reflns_used 20413
_cell_measurement_temperature 100(2)
_cell_measurement_theta_max 27.65
_cell_measurement_theta_min 3.10
_cell_volume 2347.3(6)
_computing_cell_refinement 'CrystalClear (Rigaku Inc., 2008)'
_computing_data_collection 'CrystalClear (Rigaku Inc., 2008)'
_computing_data_reduction 'CrystalClear (Rigaku Inc., 2008)'
_computing_molecular_graphics 'XP SHELXTL/PC, Siemens Analytical'
_computing_publication_material 'XP SHELXTL/PC, Siemens Analytical'
_computing_structure_refinement 'SHELXL-2013 (Sheldrick, 2013)'
_computing_structure_solution
;

SIR97 - Altomare A., Burla M.C., Camalli M., Cascarano G.L., Giacovazzo C., 
Guagliardi A., Moliterni A.G.G., Polidori G.,Spagna R.
;
_diffrn_ambient_temperature 100(2)
_diffrn_measured_fraction_theta_full 0.998
_diffrn_measured_fraction_theta_max 0.999
_diffrn_measurement_device_type 'Rigaku AFC-12 with a Saturn 724+ CCD'
_diffrn_measurement_method \w-scans
_diffrn_radiation_type MoK\a
_diffrn_radiation_wavelength 0.71073
_diffrn_reflns_av_R_equivalents 0.0634
_diffrn_reflns_av_unetI/netI 0.0281
_diffrn_reflns_Laue_measured_fraction_full 0.998
_diffrn_reflns_Laue_measured_fraction_max 0.999
_diffrn_reflns_limit_h_max 19
_diffrn_reflns_limit_h_min -19
_diffrn_reflns_limit_k_max 15
_diffrn_reflns_limit_k_min -15
_diffrn_reflns_limit_l_max 17
_diffrn_reflns_limit_l_min -17
_diffrn_reflns_number 32094
_diffrn_reflns_point_group_measured_fraction_full 0.998
_diffrn_reflns_point_group_measured_fraction_max 0.999
_diffrn_reflns_theta_full 25.242
_diffrn_reflns_theta_max 27.482
_diffrn_reflns_theta_min 3.102
_diffrn_source 'fine-focus sealed tube'
_exptl_absorpt_coefficient_mu 0.978
_exptl_absorpt_correction_T_max 0.98
_exptl_absorpt_correction_T_min 0.87
_exptl_absorpt_correction_type multi-scan
_exptl_absorpt_process_details
;
Abscor. T. Higashi (2001). The Rigaku Corporation, Tokyo, Japan.
;
_exptl_crystal_colour yellow
_exptl_crystal_density_diffrn 1.509
_exptl_crystal_description plate
_exptl_crystal_F_000 1080
_exptl_crystal_size_max 0.09
_exptl_crystal_size_mid 0.08
_exptl_crystal_size_min 0.02
_refine_diff_density_max 0.381
_refine_diff_density_min -0.713
_refine_diff_density_rms 0.075
_refine_ls_extinction_method none
_refine_ls_goodness_of_fit_ref 1.044
_refine_ls_hydrogen_treatment constr
_refine_ls_matrix_type full
_refine_ls_number_parameters 162
_refine_ls_number_reflns 2815
_refine_ls_number_restraints 102
_refine_ls_restrained_S_all 1.073
_refine_ls_R_factor_all 0.0711
_refine_ls_R_factor_gt 0.0431
_refine_ls_shift/su_max 0.000
_refine_ls_shift/su_mean 0.000
_refine_ls_structure_factor_coef Fsqd
_refine_ls_weighting_details 'w=1/[\s^2^(Fo^2^)+(0.0423P)^2^+2.8684P] where P=(Fo^2^+2Fc^2^)/3'
_refine_ls_weighting_scheme calc
_refine_ls_wR_factor_gt 0.0958
_refine_ls_wR_factor_ref 0.1071
_reflns_Friedel_coverage 0.000
_reflns_number_gt 1963
_reflns_number_total 2815
_reflns_threshold_expression 'I > 2\s(I)'
_cod_data_source_file c4dt01742k1.cif
_cod_data_source_block shelx
_cod_depositor_comments
;
The following automatic conversions were performed:

'_chemical_melting_point' value '121-123' was changed to '122.0(10)'
- the average value was taken and precision was estimated.

Automatic conversion script
Id: cif_fix_values 2281 2013-09-26 08:29:07Z andrius 

 Adding full bibliography for 7031866--7031870.cif.
;
_cod_database_code 7031866
_shelx_space_group_comment
;
The symmetry employed for this shelxl refinement is uniquely defined
by the following loop, which should always be used as a source of
symmetry information in preference to the above space-group names.
They are only intended as comments.
;
_shelxl_version_number 2013-4

loop_
_space_group_symop_operation_xyz
'x, y, z'
'-x+1/2, -y, z+1/2'
'x+1/2, -y+1/2, -z+1/2'
'-x, y+1/2, -z'
'-x, -y, -z'
'x-1/2, y, -z-1/2'
'-x-1/2, y-1/2, z-1/2'
'x, -y-1/2, z'

loop_
_atom_site_label
_atom_site_type_symbol
_atom_site_fract_x
_atom_site_fract_y
_atom_site_fract_z
_atom_site_U_iso_or_equiv
_atom_site_adp_type
_atom_site_occupancy
_atom_site_site_symmetry_order
_atom_site_calc_flag
_atom_site_refinement_flags_posn
_atom_site_refinement_flags_adp
_atom_site_refinement_flags_occupancy
_atom_site_disorder_assembly
_atom_site_disorder_group
Rh1 Rh 0.40741(3) 0.2500 -0.00392(3) 0.04103(14) Uani 1 2 d S T P . .
P1 P 0.55952(11) 0.2500 0.00146(11) 0.0603(4) Uani 1 2 d S T P . .
P2 P 0.25519(9) 0.2500 0.02367(10) 0.0440(3) Uani 1 2 d S T P . .
P3 P 0.39578(11) 0.2500 -0.17291(10) 0.0614(5) Uani 1 2 d S T P . .
F1 F 0.4877(5) 0.1116(12) 0.4545(8) 0.104(4) Uani 0.5 1 d D U P A 1
F2 F 0.3521(5) 0.1477(9) 0.4745(7) 0.128(4) Uani 0.5 1 d D U P A 1
F3 F 0.3909(8) 0.0082(7) 0.3832(9) 0.136(5) Uani 0.5 1 d D U P A 1
F1B F 0.3316(4) 0.0919(10) 0.4424(9) 0.142(5) Uani 0.5 1 d D U P A 2
F2B F 0.4392(7) 0.0096(5) 0.3723(8) 0.108(3) Uani 0.5 1 d D U P A 2
F3B F 0.4640(6) 0.1367(12) 0.4811(7) 0.090(3) Uani 0.5 1 d D U P A 2
N1 N 0.4123(3) 0.2500 0.1548(3) 0.0434(10) Uani 1 2 d S T P . .
C3 C 0.4132(2) 0.1908(3) 0.3180(3) 0.0437(8) Uani 1 1 d . . . . .
C5 C 0.4126(2) 0.1592(3) 0.2170(3) 0.0445(8) Uani 1 1 d . . . . .
H5 H 0.4125 0.0830 0.1940 0.053 Uiso 1 1 calc R U . . .
C8 C 0.4117(3) 0.1125(4) 0.4046(3) 0.0757(14) Uani 1 1 d D U . . .
C13 C 0.2166(3) 0.1317(5) 0.0995(4) 0.0910(17) Uani 1 1 d . . . . .
H13A H 0.2451 0.1338 0.1665 0.137 Uiso 1 1 calc R U . . .
H13B H 0.2317 0.0608 0.0651 0.137 Uiso 1 1 calc R U . . .
H13C H 0.1522 0.1367 0.1078 0.137 Uiso 1 1 calc R U . . .
C14 C 0.1690(4) 0.2500 -0.0751(5) 0.075(2) Uani 1 2 d S T P . .
H14D H 0.1105 0.2500 -0.0429 0.112 Uiso 1 2 calc R U P . .
H14E H 0.1753 0.1824 -0.1176 0.112 Uiso 0.5 1 calc R U P . .
H14F H 0.1753 0.3176 -0.1176 0.112 Uiso 0.5 1 calc R U P . .
C16 C 0.6092(5) 0.2500 0.1276(6) 0.118(4) Uani 1 2 d S T P . .
H16D H 0.6739 0.2500 0.1212 0.176 Uiso 1 2 calc R U P . .
H16E H 0.5903 0.1824 0.1647 0.176 Uiso 0.5 1 calc R U P . .
H16F H 0.5903 0.3176 0.1647 0.176 Uiso 0.5 1 calc R U P . .
C17 C 0.3382(4) 0.3702(5) -0.2278(4) 0.113(2) Uani 1 1 d . . . . .
H17A H 0.3184 0.3512 -0.2967 0.170 Uiso 1 1 calc R U . . .
H17B H 0.3784 0.4351 -0.2306 0.170 Uiso 1 1 calc R U . . .
H17C H 0.2867 0.3890 -0.1856 0.170 Uiso 1 1 calc R U . . .
C19 C 0.6182(4) 0.3697(6) -0.0538(6) 0.119(2) Uani 1 1 d . . . . .
H19A H 0.6822 0.3588 -0.0458 0.179 Uiso 1 1 calc R U . . .
H19B H 0.6003 0.4393 -0.0190 0.179 Uiso 1 1 calc R U . . .
H19C H 0.6037 0.3755 -0.1263 0.179 Uiso 1 1 calc R U . . .
C24 C 0.4927(5) 0.2500 -0.2577(5) 0.139(4) Uani 1 2 d S T P . .
H24D H 0.4728 0.2500 -0.3287 0.208 Uiso 1 2 calc R U P . .
H24E H 0.5285 0.1824 -0.2448 0.208 Uiso 0.5 1 calc R U P . .
H24F H 0.5285 0.3176 -0.2448 0.208 Uiso 0.5 1 calc R U P . .

loop_
_atom_site_aniso_label
_atom_site_aniso_U_11
_atom_site_aniso_U_22
_atom_site_aniso_U_33
_atom_site_aniso_U_23
_atom_site_aniso_U_13
_atom_site_aniso_U_12
Rh1 0.0463(2) 0.0495(2) 0.0274(2) 0.000 -0.00197(17) 0.000
P1 0.0490(8) 0.0844(11) 0.0476(8) 0.000 0.0010(7) 0.000
P2 0.0455(8) 0.0481(8) 0.0385(7) 0.000 -0.0038(6) 0.000
P3 0.0620(10) 0.0930(13) 0.0293(7) 0.000 -0.0016(6) 0.000
F1 0.096(5) 0.122(9) 0.094(8) 0.053(6) -0.038(5) -0.003(5)
F2 0.128(8) 0.193(10) 0.064(4) 0.048(5) 0.025(5) -0.054(7)
F3 0.196(12) 0.108(7) 0.105(7) 0.061(5) -0.042(8) -0.097(7)
F1B 0.085(5) 0.182(11) 0.160(11) 0.112(8) 0.026(6) -0.025(6)
F2B 0.177(10) 0.054(5) 0.092(5) 0.042(4) -0.023(7) -0.019(5)
F3B 0.128(7) 0.104(6) 0.038(4) 0.013(3) -0.032(4) 0.005(6)
N1 0.060(3) 0.042(2) 0.0278(19) 0.000 -0.0065(19) 0.000
C3 0.0403(19) 0.054(2) 0.0372(17) 0.0104(15) -0.0069(15) -0.0054(16)
C5 0.053(2) 0.0366(19) 0.0434(19) 0.0006(15) -0.0112(16) -0.0030(17)
C8 0.077(3) 0.093(4) 0.057(3) 0.031(3) -0.014(3) -0.016(3)
C13 0.066(3) 0.097(4) 0.110(4) 0.043(3) -0.006(3) -0.017(3)
C14 0.056(4) 0.107(6) 0.061(4) 0.000 -0.013(3) 0.000
C16 0.060(5) 0.226(12) 0.067(5) 0.000 -0.013(4) 0.000
C17 0.146(6) 0.129(5) 0.065(4) 0.042(3) -0.010(3) 0.013(4)
C19 0.082(4) 0.125(6) 0.152(6) 0.048(5) -0.011(4) -0.036(4)
C24 0.081(6) 0.296(14) 0.040(4) 0.000 0.016(4) 0.000

loop_
_atom_type_symbol
_atom_type_description
_atom_type_scat_dispersion_real
_atom_type_scat_dispersion_imag
_atom_type_scat_source
C C 0.0033 0.0016 'International Tables Vol C Tables 4.2.6.8 and 6.1.1.4'
H H 0.0000 0.0000 'International Tables Vol C Tables 4.2.6.8 and 6.1.1.4'
N N 0.0061 0.0033 'International Tables Vol C Tables 4.2.6.8 and 6.1.1.4'
F F 0.0171 0.0103 'International Tables Vol C Tables 4.2.6.8 and 6.1.1.4'
P P 0.1023 0.0942 'International Tables Vol C Tables 4.2.6.8 and 6.1.1.4'
Rh Rh -1.1178 0.9187 'International Tables Vol C Tables 4.2.6.8 and 6.1.1.4'

loop_
_geom_angle_atom_site_label_1
_geom_angle_atom_site_label_2
_geom_angle_atom_site_label_3
_geom_angle
_geom_angle_site_symmetry_1
_geom_angle_site_symmetry_3
N1 Rh1 P3 177.49(13) . .
N1 Rh1 P1 86.23(13) . .
P3 Rh1 P1 96.29(6) . .
N1 Rh1 P2 83.05(12) . .
P3 Rh1 P2 94.44(6) . .
P1 Rh1 P2 169.27(5) . .
C16 P1 C19 99.3(3) . 8_565
C16 P1 C19 99.3(3) . .
C19 P1 C19 102.1(5) 8_565 .
C16 P1 Rh1 116.1(3) . .
C19 P1 Rh1 118.3(2) 8_565 .
C19 P1 Rh1 118.3(2) . .
C13 P2 C13 101.0(4) . 8_565
C13 P2 C14 99.2(2) . .
C13 P2 C14 99.2(2) 8_565 .
C13 P2 Rh1 113.74(17) . .
C13 P2 Rh1 113.74(17) 8_565 .
C14 P2 Rh1 126.1(2) . .
C17 P3 C17 103.1(4) 8_565 .
C17 P3 C24 98.1(3) 8_565 .
C17 P3 C24 98.1(3) . .
C17 P3 Rh1 115.68(19) 8_565 .
C17 P3 Rh1 115.68(19) . .
C24 P3 Rh1 122.8(3) . .
C5 N1 C5 105.6(4) . 8_565
C5 N1 Rh1 127.19(19) . .
C5 N1 Rh1 127.19(19) 8_565 .
C5 C3 C3 105.8(2) . 8_565
C5 C3 C8 125.0(4) . .
C3 C3 C8 129.2(2) 8_565 .
N1 C5 C3 111.4(3) . .
N1 C5 H5 124.3 . .
C3 C5 H5 124.3 . .
F3 C8 F1 107.9(6) . .
F3B C8 F1B 107.5(6) . .
F3 C8 F2 106.1(5) . .
F1 C8 F2 104.1(5) . .
F3B C8 F2B 104.6(6) . .
F1B C8 F2B 103.3(5) . .
F3 C8 C3 115.8(7) . .
F3B C8 C3 116.6(8) . .
F1 C8 C3 112.1(7) . .
F1B C8 C3 114.9(6) . .
F2 C8 C3 110.1(6) . .
F2B C8 C3 108.7(6) . .
P2 C13 H13A 109.5 . .
P2 C13 H13B 109.5 . .
H13A C13 H13B 109.5 . .
P2 C13 H13C 109.5 . .
H13A C13 H13C 109.5 . .
H13B C13 H13C 109.5 . .
P2 C14 H14D 109.5 . .
P2 C14 H14E 109.5 . .
H14D C14 H14E 109.5 . .
P2 C14 H14F 109.5 . .
H14D C14 H14F 109.5 . .
H14E C14 H14F 109.5 . .
P1 C16 H16D 109.5 . .
P1 C16 H16E 109.5 . .
H16D C16 H16E 109.5 . .
P1 C16 H16F 109.5 . .
H16D C16 H16F 109.5 . .
H16E C16 H16F 109.5 . .
P3 C17 H17A 109.5 . .
P3 C17 H17B 109.5 . .
H17A C17 H17B 109.5 . .
P3 C17 H17C 109.5 . .
H17A C17 H17C 109.5 . .
H17B C17 H17C 109.5 . .
P1 C19 H19A 109.5 . .
P1 C19 H19B 109.5 . .
H19A C19 H19B 109.5 . .
P1 C19 H19C 109.5 . .
H19A C19 H19C 109.5 . .
H19B C19 H19C 109.5 . .
P3 C24 H24D 109.5 . .
P3 C24 H24E 109.5 . .
H24D C24 H24E 109.5 . .
P3 C24 H24F 109.5 . .
H24D C24 H24F 109.5 . .
H24E C24 H24F 109.5 . .

loop_
_geom_bond_atom_site_label_1
_geom_bond_atom_site_label_2
_geom_bond_distance
_geom_bond_site_symmetry_2
Rh1 N1 2.087(4) .
Rh1 P3 2.2267(15) .
Rh1 P1 2.2972(17) .
Rh1 P2 2.3263(15) .
P1 C16 1.819(7) .
P1 C19 1.822(6) 8_565
P1 C19 1.822(6) .
P2 C13 1.814(5) .
P2 C13 1.814(5) 8_565
P2 C14 1.838(6) .
P3 C17 1.816(6) 8_565
P3 C17 1.816(6) .
P3 C24 1.839(7) .
F1 C8 1.321(6) .
F2 C8 1.351(6) .
F3 C8 1.305(6) .
F1B C8 1.330(6) .
F2B C8 1.355(6) .
F3B C8 1.310(6) .
N1 C5 1.350(4) .
N1 C5 1.350(4) 8_565
C3 C5 1.379(5) .
C3 C3 1.401(7) 8_565
C3 C8 1.468(5) .
C5 H5 0.9500 .
C13 H13A 0.9800 .
C13 H13B 0.9800 .
C13 H13C 0.9800 .
C14 H14D 0.9800 .
C14 H14E 0.9800 .
C14 H14F 0.9800 .
C16 H16D 0.9800 .
C16 H16E 0.9800 .
C16 H16F 0.9800 .
C17 H17A 0.9800 .
C17 H17B 0.9800 .
C17 H17C 0.9800 .
C19 H19A 0.9800 .
C19 H19B 0.9800 .
C19 H19C 0.9800 .
C24 H24D 0.9800 .
C24 H24E 0.9800 .
C24 H24F 0.9800 .

loop_
_geom_torsion_atom_site_label_1
_geom_torsion_atom_site_label_2
_geom_torsion_atom_site_label_3
_geom_torsion_atom_site_label_4
_geom_torsion
_geom_torsion_site_symmetry_1
C5 N1 C5 C3 0.0(6) 8_565
Rh1 N1 C5 C3 -178.0(3) .
C3 C3 C5 N1 0.0(4) 8_565
C8 C3 C5 N1 178.5(4) .
C5 C3 C8 F3 -14.0(8) .
C3 C3 C8 F3 164.2(6) 8_565
C5 C3 C8 F3B 138.1(6) .
C3 C3 C8 F3B -43.8(7) 8_565
C5 C3 C8 F1 110.4(7) .
C3 C3 C8 F1 -71.4(6) 8_565
C5 C3 C8 F1B -94.8(7) .
C3 C3 C8 F1B 83.3(7) 8_565
C5 C3 C8 F2 -134.2(5) .
C3 C3 C8 F2 43.9(5) 8_565
C5 C3 C8 F2B 20.3(6) .
C3 C3 C8 F2B -161.6(5) 8_565
